data_2231559
loop_
_publ_author_name
'Al-Dajani, Mohammad T. M.'
'Talaat, Jamal'
'Mohamed, Nornisah'
'Hemamalini, Madhukar'
'Fun, Hoong-Kun'

_publ_section_title
;
 <i>N</i>,<i>N</i>'-(Ethane-1,2-diyl)dibenzenesulfonamide
;
_journal_coeditor_code IS2755
_journal_issue 9
_journal_name_full 'Acta Crystallographica Section E'
_journal_page_first o2214
_journal_paper_doi 10.1107/S1600536811030157
_journal_volume 67
_journal_year 2011
_chemical_formula_iupac 'C14 H16 N2 O4 S2'
_chemical_formula_moiety 'C14 H16 N2 O4 S2'
_chemical_formula_sum 'C14 H16 N2 O4 S2'
_chemical_formula_weight 340.41
_chemical_name_systematic
;
<i>N</i>,<i>N</i>'-(Ethane-1,2-diyl)dibenzenesulfonamide
;
_space_group_IT_number 14
_symmetry_cell_setting monoclinic
_symmetry_space_group_name_Hall '-P 2ybc'
_symmetry_space_group_name_H-M 'P 1 21/c 1'
_atom_sites_solution_hydrogens geom
_atom_sites_solution_primary direct
_atom_sites_solution_secondary difmap
_audit_creation_method SHELXL-97
_cell_angle_alpha 90.00
_cell_angle_beta 93.187(2)
_cell_angle_gamma 90.00
_cell_formula_units_Z 4
_cell_length_a 5.2115(4)
_cell_length_b 16.6905(13)
_cell_length_c 17.8750(14)
_cell_measurement_reflns_used 3372
_cell_measurement_temperature 296(2)
_cell_measurement_theta_max 32.24
_cell_measurement_theta_min 2.44
_cell_volume 1552.4(2)
_computing_cell_refinement 'SAINT (Bruker, 2009)'
_computing_data_collection 'APEX2 (Bruker, 2009)'
_computing_data_reduction 'SAINT (Bruker, 2009)'
_computing_molecular_graphics 'SHELXTL (Sheldrick, 2008)'
_computing_publication_material 'SHELXTL (Sheldrick, 2008) and PLATON (Spek, 2009)'
_computing_structure_refinement 'SHELXTL (Sheldrick, 2008)'
_computing_structure_solution 'SHELXTL (Sheldrick, 2008)'
_diffrn_ambient_temperature 296(2)
_diffrn_measured_fraction_theta_full 0.995
_diffrn_measured_fraction_theta_max 0.995
_diffrn_measurement_device_type
;
Bruker APEXII DUO CCD area-detector
;
_diffrn_measurement_method '\f and \w'
_diffrn_radiation_monochromator graphite
_diffrn_radiation_source 'fine-focus sealed tube'
_diffrn_radiation_type MoK\a
_diffrn_radiation_wavelength 0.71073
_diffrn_reflns_av_R_equivalents 0.0465
_diffrn_reflns_av_sigmaI/netI 0.0421
_diffrn_reflns_limit_h_max 6
_diffrn_reflns_limit_h_min -6
_diffrn_reflns_limit_k_max 21
_diffrn_reflns_limit_k_min -21
_diffrn_reflns_limit_l_max 23
_diffrn_reflns_limit_l_min -23
_diffrn_reflns_number 14604
_diffrn_reflns_theta_full 27.50
_diffrn_reflns_theta_max 27.50
_diffrn_reflns_theta_min 1.67
_diffrn_standards_number 0
_exptl_absorpt_coefficient_mu 0.362
_exptl_absorpt_correction_T_max 0.9748
_exptl_absorpt_correction_T_min 0.8521
_exptl_absorpt_correction_type multi-scan
_exptl_absorpt_process_details '(SADABS; Bruker, 2009)'
_exptl_crystal_colour colourless
_exptl_crystal_density_diffrn 1.456
_exptl_crystal_density_method 'not measured'
_exptl_crystal_description needle
_exptl_crystal_F_000 712
_exptl_crystal_size_max 0.46
_exptl_crystal_size_mid 0.08
_exptl_crystal_size_min 0.07
_refine_diff_density_max 0.283
_refine_diff_density_min -0.332
_refine_ls_extinction_method none
_refine_ls_goodness_of_fit_ref 1.043
_refine_ls_hydrogen_treatment mixed
_refine_ls_matrix_type full
_refine_ls_number_parameters 207
_refine_ls_number_reflns 3545
_refine_ls_number_restraints 0
_refine_ls_restrained_S_all 1.043
_refine_ls_R_factor_all 0.0648
_refine_ls_R_factor_gt 0.0421
_refine_ls_shift/su_max 0.001
_refine_ls_shift/su_mean 0.000
_refine_ls_structure_factor_coef Fsqd
_refine_ls_weighting_details 'calc w=1/[\s^2^(Fo^2^)+(0.0620P)^2^+0.1740P] where P=(Fo^2^+2Fc^2^)/3'
_refine_ls_weighting_scheme calc
_refine_ls_wR_factor_gt 0.1049
_refine_ls_wR_factor_ref 0.1190
_reflns_number_gt 2628
_reflns_number_total 3545
_reflns_threshold_expression I>2\s(I)
_cod_data_source_file is2755.cif
_cod_data_source_block I
_cod_original_sg_symbol_H-M 'P 21/c'
_cod_database_code 2231559
_cod_database_fobs_code 2231559

loop_
_symmetry_equiv_pos_as_xyz
'x, y, z'
'-x, y+1/2, -z+1/2'
'-x, -y, -z'
'x, -y-1/2, z-1/2'

loop_
_atom_site_type_symbol
_atom_site_label
_atom_site_fract_x
_atom_site_fract_y
_atom_site_fract_z
_atom_site_U_iso_or_equiv
_atom_site_adp_type
_atom_site_calc_flag
_atom_site_refinement_flags
_atom_site_occupancy
_atom_site_symmetry_multiplicity
S S1 0.29124(10) 0.88198(3) 0.48674(3) 0.03665(17) Uani d . 1 1
S S2 0.52329(10) 0.99919(3) 0.80016(3) 0.03343(16) Uani d . 1 1
O O1 0.2344(4) 0.92155(10) 0.41688(9) 0.0546(5) Uani d . 1 1
O O2 0.5474(3) 0.88119(11) 0.51993(11) 0.0563(5) Uani d . 1 1
O O3 0.7660(3) 0.98466(10) 0.76908(10) 0.0484(4) Uani d . 1 1
O O4 0.4855(4) 0.97572(10) 0.87531(9) 0.0514(5) Uani d . 1 1
N N1 0.1146(4) 0.92431(11) 0.54596(11) 0.0349(4) Uani d . 1 1
N N2 0.3085(4) 0.95274(10) 0.74743(10) 0.0330(4) Uani d . 1 1
C C1 -0.0240(5) 0.76368(15) 0.43026(14) 0.0502(6) Uani d . 1 1
H H1A -0.1124 0.8043 0.4042 0.060 Uiso calc R 1 1
C C2 -0.1056(6) 0.68534(16) 0.42342(16) 0.0595(7) Uani d . 1 1
H H2A -0.2505 0.6731 0.3929 0.071 Uiso calc R 1 1
C C3 0.0258(6) 0.62555(15) 0.46139(17) 0.0606(8) Uani d . 1 1
H H3A -0.0296 0.5728 0.4560 0.073 Uiso calc R 1 1
C C4 0.2370(7) 0.64248(16) 0.50704(16) 0.0643(8) Uani d . 1 1
H H4A 0.3244 0.6015 0.5328 0.077 Uiso calc R 1 1
C C5 0.3216(5) 0.72138(15) 0.51494(14) 0.0518(6) Uani d . 1 1
H H5A 0.4654 0.7334 0.5461 0.062 Uiso calc R 1 1
C C6 0.1905(4) 0.78130(13) 0.47623(11) 0.0353(5) Uani d . 1 1
C C7 0.1430(4) 0.90629(12) 0.62583(12) 0.0368(5) Uani d . 1 1
H H7A 0.2338 0.8559 0.6332 0.044 Uiso calc R 1 1
H H7B -0.0255 0.9006 0.6457 0.044 Uiso calc R 1 1
C C8 0.2890(5) 0.97194(13) 0.66725(11) 0.0370(5) Uani d . 1 1
H H8A 0.4596 0.9768 0.6486 0.044 Uiso calc R 1 1
H H8B 0.2006 1.0226 0.6593 0.044 Uiso calc R 1 1
C C9 0.4584(4) 1.10252(12) 0.79155(11) 0.0325(5) Uani d . 1 1
C C10 0.5938(5) 1.14968(14) 0.74477(13) 0.0451(6) Uani d . 1 1
H H10A 0.7253 1.1279 0.7181 0.054 Uiso calc R 1 1
C C11 0.5318(6) 1.23066(15) 0.73773(15) 0.0557(7) Uani d . 1 1
H H11A 0.6214 1.2632 0.7059 0.067 Uiso calc R 1 1
C C12 0.3395(6) 1.26242(15) 0.77743(16) 0.0566(7) Uani d . 1 1
H H12A 0.3001 1.3166 0.7730 0.068 Uiso calc R 1 1
C C13 0.2043(6) 1.21465(16) 0.82375(17) 0.0592(7) Uani d . 1 1
H H13A 0.0721 1.2366 0.8500 0.071 Uiso calc R 1 1
C C14 0.2625(5) 1.13442(14) 0.83181(14) 0.0456(6) Uani d . 1 1
H H14A 0.1720 1.1022 0.8637 0.055 Uiso calc R 1 1
H H1N1 -0.017(5) 0.9291(15) 0.5307(14) 0.034(7) Uiso d . 1 1
H H1N2 0.168(5) 0.9581(14) 0.7659(13) 0.036(6) Uiso d . 1 1

loop_
_atom_site_aniso_label
_atom_site_aniso_U_11
_atom_site_aniso_U_22
_atom_site_aniso_U_33
_atom_site_aniso_U_12
_atom_site_aniso_U_13
_atom_site_aniso_U_23
S1 0.0300(3) 0.0369(3) 0.0434(3) -0.0052(2) 0.0060(2) -0.0049(2)
S2 0.0273(3) 0.0334(3) 0.0391(3) 0.0054(2) -0.0026(2) -0.0020(2)
O1 0.0715(13) 0.0515(10) 0.0419(9) -0.0085(9) 0.0125(9) 0.0041(7)
O2 0.0266(9) 0.0588(11) 0.0835(12) -0.0066(8) 0.0036(9) -0.0167(9)
O3 0.0240(8) 0.0516(10) 0.0694(11) 0.0088(7) -0.0001(8) -0.0077(8)
O4 0.0628(12) 0.0508(9) 0.0397(9) 0.0058(9) -0.0064(8) 0.0064(7)
N1 0.0268(10) 0.0378(10) 0.0397(10) 0.0006(8) -0.0024(9) -0.0045(8)
N2 0.0276(10) 0.0339(9) 0.0378(9) -0.0010(8) 0.0057(8) -0.0022(7)
C1 0.0468(15) 0.0431(13) 0.0595(15) -0.0009(12) -0.0085(13) -0.0065(11)
C2 0.0548(17) 0.0508(15) 0.0714(18) -0.0129(13) -0.0094(15) -0.0140(13)
C3 0.075(2) 0.0389(13) 0.0684(17) -0.0122(14) 0.0061(16) -0.0111(12)
C4 0.086(2) 0.0411(13) 0.0645(17) 0.0081(15) -0.0052(17) 0.0018(12)
C5 0.0519(16) 0.0467(13) 0.0550(14) 0.0048(12) -0.0123(13) -0.0053(11)
C6 0.0315(12) 0.0365(11) 0.0383(11) 0.0003(9) 0.0052(10) -0.0064(9)
C7 0.0366(12) 0.0330(10) 0.0408(11) -0.0065(9) 0.0033(10) -0.0018(9)
C8 0.0388(12) 0.0333(10) 0.0385(11) -0.0073(10) -0.0012(10) 0.0005(9)
C9 0.0285(11) 0.0341(10) 0.0340(10) 0.0012(9) -0.0059(9) -0.0059(8)
C10 0.0467(14) 0.0427(12) 0.0462(13) 0.0003(11) 0.0056(11) -0.0038(10)
C11 0.0676(19) 0.0419(13) 0.0573(15) -0.0067(13) 0.0012(14) 0.0049(11)
C12 0.0651(19) 0.0312(12) 0.0719(17) 0.0059(12) -0.0101(15) -0.0042(11)
C13 0.0524(16) 0.0446(14) 0.0805(19) 0.0124(13) 0.0043(15) -0.0164(13)
C14 0.0392(13) 0.0401(12) 0.0581(14) 0.0039(10) 0.0093(12) -0.0083(10)

loop_
_atom_type_symbol
_atom_type_description
_atom_type_scat_dispersion_real
_atom_type_scat_dispersion_imag
_atom_type_scat_source
C C 0.0033 0.0016 'International Tables Vol C Tables 4.2.6.8 and 6.1.1.4'
H H 0.0000 0.0000 'International Tables Vol C Tables 4.2.6.8 and 6.1.1.4'
N N 0.0061 0.0033 'International Tables Vol C Tables 4.2.6.8 and 6.1.1.4'
O O 0.0106 0.0060 'International Tables Vol C Tables 4.2.6.8 and 6.1.1.4'
S S 0.1246 0.1234 'International Tables Vol C Tables 4.2.6.8 and 6.1.1.4'

loop_
_geom_angle_atom_site_label_1
_geom_angle_atom_site_label_2
_geom_angle_atom_site_label_3
_geom_angle
O1 S1 O2 120.66(12)
O1 S1 N1 105.92(11)
O2 S1 N1 106.67(11)
O1 S1 C6 107.49(10)
O2 S1 C6 107.46(11)
N1 S1 C6 108.11(10)
O4 S2 O3 119.44(11)
O4 S2 N2 106.86(11)
O3 S2 N2 106.87(10)
O4 S2 C9 108.40(10)
O3 S2 C9 107.56(10)
N2 S2 C9 107.12(10)
C7 N1 S1 121.62(17)
C7 N1 H1N1 115.6(19)
S1 N1 H1N1 111(2)
C8 N2 S2 118.16(14)
C8 N2 H1N2 110.7(16)
S2 N2 H1N2 108.3(16)
C2 C1 C6 119.4(2)
C2 C1 H1A 120.3
C6 C1 H1A 120.3
C3 C2 C1 120.3(3)
C3 C2 H2A 119.9
C1 C2 H2A 119.9
C4 C3 C2 120.7(2)
C4 C3 H3A 119.6
C2 C3 H3A 119.6
C3 C4 C5 119.8(3)
C3 C4 H4A 120.1
C5 C4 H4A 120.1
C6 C5 C4 119.4(3)
C6 C5 H5A 120.3
C4 C5 H5A 120.3
C5 C6 C1 120.5(2)
C5 C6 S1 120.09(19)
C1 C6 S1 119.43(18)
N1 C7 C8 110.63(17)
N1 C7 H7A 109.5
C8 C7 H7A 109.5
N1 C7 H7B 109.5
C8 C7 H7B 109.5
H7A C7 H7B 108.1
N2 C8 C7 109.10(17)
N2 C8 H8A 109.9
C7 C8 H8A 109.9
N2 C8 H8B 109.9
C7 C8 H8B 109.9
H8A C8 H8B 108.3
C10 C9 C14 120.9(2)
C10 C9 S2 120.78(17)
C14 C9 S2 118.26(17)
C9 C10 C11 119.1(2)
C9 C10 H10A 120.4
C11 C10 H10A 120.4
C12 C11 C10 120.2(2)
C12 C11 H11A 119.9
C10 C11 H11A 119.9
C11 C12 C13 120.3(2)
C11 C12 H12A 119.9
C13 C12 H12A 119.9
C12 C13 C14 120.7(2)
C12 C13 H13A 119.7
C14 C13 H13A 119.7
C13 C14 C9 118.8(2)
C13 C14 H14A 120.6
C9 C14 H14A 120.6

loop_
_geom_bond_atom_site_label_1
_geom_bond_atom_site_label_2
_geom_bond_distance
S1 O1 1.4291(17)
S1 O2 1.4307(19)
S1 N1 1.605(2)
S1 C6 1.767(2)
S2 O4 1.4233(17)
S2 O3 1.4300(17)
S2 N2 1.6202(19)
S2 C9 1.763(2)
N1 C7 1.459(3)
N1 H1N1 0.73(3)
N2 C8 1.467(3)
N2 H1N2 0.82(3)
C1 C2 1.378(3)
C1 C6 1.382(3)
C1 H1A 0.9300
C2 C3 1.369(4)
C2 H2A 0.9300
C3 C4 1.363(4)
C3 H3A 0.9300
C4 C5 1.393(4)
C4 H4A 0.9300
C5 C6 1.376(3)
C5 H5A 0.9300
C7 C8 1.505(3)
C7 H7A 0.9700
C7 H7B 0.9700
C8 H8A 0.9700
C8 H8B 0.9700
C9 C10 1.372(3)
C9 C14 1.387(3)
C10 C11 1.394(3)
C10 H10A 0.9300
C11 C12 1.367(4)
C11 H11A 0.9300
C12 C13 1.372(4)
C12 H12A 0.9300
C13 C14 1.379(3)
C13 H13A 0.9300
C14 H14A 0.9300

loop_
_geom_hbond_atom_site_label_D
_geom_hbond_atom_site_label_H
_geom_hbond_atom_site_label_A
_geom_hbond_site_symmetry_A
_geom_hbond_distance_DH
_geom_hbond_distance_HA
_geom_hbond_distance_DA
_geom_hbond_angle_DHA
_geom_hbond_publ_flag
N1 H1N1 O2 1_455 0.73(3) 2.40(3) 3.053(3) 149(3) yes
N2 H1N2 O3 1_455 0.83(3) 2.15(3) 2.924(3) 157(2) yes
C10 H10A O1 3_676 0.9300 2.5700 3.294(3) 135.00 yes

loop_
_geom_torsion_atom_site_label_1
_geom_torsion_atom_site_label_2
_geom_torsion_atom_site_label_3
_geom_torsion_atom_site_label_4
_geom_torsion
O1 S1 N1 C7 -172.40(17)
O2 S1 N1 C7 -42.7(2)
C6 S1 N1 C7 72.6(2)
O4 S2 N2 C8 174.49(16)
O3 S2 N2 C8 -56.57(19)
C9 S2 N2 C8 58.48(18)
C6 C1 C2 C3 -0.5(4)
C1 C2 C3 C4 0.7(5)
C2 C3 C4 C5 -0.4(5)
C3 C4 C5 C6 -0.2(4)
C4 C5 C6 C1 0.4(4)
C4 C5 C6 S1 178.9(2)
C2 C1 C6 C5 -0.1(4)
C2 C1 C6 S1 -178.6(2)
O1 S1 C6 C5 147.7(2)
O2 S1 C6 C5 16.4(2)
N1 S1 C6 C5 -98.4(2)
O1 S1 C6 C1 -33.8(2)
O2 S1 C6 C1 -165.05(19)
N1 S1 C6 C1 80.2(2)
S1 N1 C7 C8 102.1(2)
S2 N2 C8 C7 162.43(15)
N1 C7 C8 N2 178.68(19)
O4 S2 C9 C10 145.79(19)
O3 S2 C9 C10 15.4(2)
N2 S2 C9 C10 -99.2(2)
O4 S2 C9 C14 -35.8(2)
O3 S2 C9 C14 -166.27(18)
N2 S2 C9 C14 79.1(2)
C14 C9 C10 C11 -0.2(4)
S2 C9 C10 C11 178.08(19)
C9 C10 C11 C12 0.4(4)
C10 C11 C12 C13 -0.8(4)
C11 C12 C13 C14 0.9(4)
C12 C13 C14 C9 -0.7(4)
C10 C9 C14 C13 0.4(4)
S2 C9 C14 C13 -178.0(2)

loop_
_cod_related_entry_id
_cod_related_entry_database
_cod_related_entry_code
1 ChemSpider 65724
